data_2005059
loop_
_publ_author_name
'Soriano-Garcia, M.'
'Jimenez, M. A.'
'Mata, R.'
'Segura de Correa, R.'

_publ_section_title
;
 Humilinolide D
;
_journal_issue 6
_journal_name_full 'Acta Crystallographica Section C'
_journal_page_first 1527
_journal_page_last 1529
_journal_paper_doi 10.1107/S0108270195010109
_journal_volume 52
_journal_year 1996
_chemical_formula_sum 'C31 H38 O11'
_chemical_formula_weight 586.63
_space_group_IT_number 19
_symmetry_cell_setting orthorhombic
_symmetry_space_group_name_Hall 'P 2ac 2ab'
_symmetry_space_group_name_H-M 'P 21 21 21'
_atom_type_scat_source 'SHELXTL-Plus (Sheldrick, 1991)'
_cell_angle_alpha 90.
_cell_angle_beta 90.
_cell_angle_gamma 90.
_cell_formula_units_Z 4
_cell_length_a 14.510(1)
_cell_length_b 17.248(1)
_cell_length_c 11.908(2)
_cell_measurement_reflns_used 25
_cell_measurement_temperature 296
_cell_measurement_theta_max 40.0
_cell_measurement_theta_min 32.7
_cell_volume 2980.2(6)
_diffrn_measurement_device 'Rigaku AFC-5R'
_diffrn_measurement_method \w
_diffrn_radiation_type CuK\a
_diffrn_radiation_wavelength 1.54184
_diffrn_reflns_av_R_equivalents 'little redundant data collected'
_diffrn_reflns_limit_h_max 16
_diffrn_reflns_limit_h_min 0
_diffrn_reflns_limit_k_max 19
_diffrn_reflns_limit_k_min 0
_diffrn_reflns_limit_l_max 13
_diffrn_reflns_limit_l_min 0
_diffrn_reflns_number 2551
_diffrn_reflns_theta_max 60.25
_diffrn_standards_decay_% 5
_diffrn_standards_interval_count 150
_diffrn_standards_interval_time 90
_diffrn_standards_number 3
_exptl_absorpt_coefficient_mu 0.83
_exptl_absorpt_correction_T_max 1.00
_exptl_absorpt_correction_T_min 0.94
_exptl_absorpt_correction_type 'empirical via \y scan'
_exptl_crystal_colour colourless
_exptl_crystal_density_diffrn 1.307
_exptl_crystal_description prism
_exptl_crystal_size_max 0.40
_exptl_crystal_size_mid 0.33
_exptl_crystal_size_min 0.22
_refine_diff_density_max 0.15
_refine_diff_density_min -0.21
_refine_ls_extinction_method none
_refine_ls_goodness_of_fit_obs 1.32
_refine_ls_hydrogen_treatment 'H atoms refined isotropically'
_refine_ls_number_parameters 382
_refine_ls_number_reflns 1854
_refine_ls_R_factor_obs 0.0562
_refine_ls_shift/esd_max 0.032
_refine_ls_structure_factor_coef F
_refine_ls_weighting_details 'w = 1/\s^2^(F)'
_refine_ls_weighting_scheme calc
_refine_ls_wR_factor_obs 0.0651
_reflns_number_observed 1854
_reflns_number_total 2526
_reflns_observed_criterion F>4\s(F)
_cod_data_source_file sz1030.cif
_cod_data_source_block sz1030a
_cod_depositor_comments
;
The following automatic conversions were performed:

'_refine_ls_weighting_scheme' value 'w = 1/\s^2^(F)' was changed to
'calc'. New tag '_refine_ls_weighting_details' was created. The value
of the new tag was set to 'w = 1/\s^2^(F)'.

Automatic conversion script
Id: cif_fix_values 3143 2015-03-26 13:38:13Z robertas 
;
_cod_original_cell_volume 2980.0(10)
_cod_database_code 2005059

loop_
_symmetry_equiv_pos_as_xyz
x,y,z
1/2-x,-y,1/2+z
-x,1/2+y,1/2-z
1/2+x,1/2-y,-z

loop_
_atom_site_label
_atom_site_fract_x
_atom_site_fract_y
_atom_site_fract_z
_atom_site_U_iso_or_equiv
O(1) -.1010(4) .2521(3) .1708(5) .080(2)
O(2) -.0912(4) .6691(3) .1978(5) .081(2)
O(3) .0317(3) .6407(3) .0996(4) .061(2)
O(4) .2552(4) .6514(3) -.1569(5) .091(2)
O(5) -.1966(3) .4745(3) -.0180(5) .066(2)
O(6) -.3502(4) .4727(4) -.0142(8) .127(4)
O(7) -.2200(4) .3722(3) .1980(6) .084(2)
O(8) .0067(3) .2691(3) -.2224(4) .067(2)
O(9) .1575(3) .2486(3) -.2525(5) .081(2)
O(10) .0473(4) .4730(3) -.2342(5) .080(2)
O(11) .0301(4) .3792(3) -.3649(5) .079(2)
C(1) -.0871(5) .3082(4) .1128(7) .059(3)
C(2) -.1488(5) .3781(4) .1158(7) .061(3)
C(3) -.1925(5) .3919(4) -.0003(7) .062(3)
C(4) -.1425(5) .3509(4) -.0981(7) .058(3)
C(5) -.0359(5) .3605(4) -.0735(6) .051(2)
C(6) .0285(5) .3419(4) -.1733(5) .051(2)
C(7) .0345(5) .4064(5) -.2618(8) .063(3)
C(8) .0021(5) .4425(3) .1603(6) .047(2)
C(9) .0578(5) .3770(4) .1086(6) .052(2)
C(10) -.0034(5) .3201(3) .0378(6) .050(2)
C(11) .1404(4) .4083(3) .0432(6) .051(2)
C(12) .1960(4) .4667(3) .1108(6) .053(2)
C(13) .1403(5) .5340(4) .1578(6) .051(2)
C(14) .0587(5) .5020(4) .2247(6) .051(2)
C(15) .0028(5) .5682(4) .2738(6) .056(2)
C(16) -.0252(6) .6285(4) .1894(6) .059(3)
C(17) .0980(5) .5818(4) .0617(6) .052(2)
C(18) .2025(5) .5832(4) .2328(6) .061(3)
C(19) .0459(5) .2422(4) .0221(6) .062(3)
C(20) .1660(5) .6248(4) -.0100(6) .057(3)
C(21) .1909(6) .6032(4) -.1138(7) .070(3)
C(22) .2166(6) .6918(4) .0127(8) .084(4)
C(23) .2699(7) .7047(5) -.0779(8) .091(4)
C(24) -.2803(6) .5083(5) -.0190(8) .078(4)
C(25) -.2720(7) .5938(5) -.0237(7) .102(4)
C(26) -.1747(5) .2670(4) -.1020(8) .079(3)
C(27) -.1692(5) .3891(5) -.2091(7) .079(3)
C(28) -.0892(5) .4437(4) .1578(6) .056(3)
C(29) .0808(6) .2265(5) -.2589(7) .070(3)
C(30) .0515(7) .1520(5) -.3074(9) .127(5)
C(31) .0441(7) .4354(6) -.4531(7) .116(5)
H(7A) -.2333(54) .3315(37) .2039(68) .060
H(3) -.2528 .3690 -.001 .060
H(5) -.0294 .4153 -.0622 .060
H(6) .0893 .3386 -.1421 .060
H(9) .0824 .3464 .1689 .060
H(11A) .1184 .4328 -.0240 .060
H(11B) .1797 .3656 .0236 .060
H(12A) .2244 .4400 .1725 .060
H(12B) .2428 .4876 .0626 .060
H(14) .0821 .4727 .2871 .060
H(15A) .0393 .5929 .3307 .060
H(15B) -.0519 .5470 .3071 .060
H(17) .0688 .5421 .0177 .060
H(18A) .1677 .6257 .2628 .060
H(18B) .2534 .6028 .1898 .060
H(18C) .2254 .5518 .2933 .060
H(19A) .0992 .2492 -.0247 .060
H(19B) .0047 .2059 -.0127 .060
H(19C) .0647 .2227 .0940 .060
H(21) .1608 .5576 -.1417 .060
H(22) .2201 .7270 .0751 .060
H(23) .3095 .7492 -.0741 .060
H(25A) -.3320 .6172 -.0246 .060
H(25B) -.2390 .6083 -.0904 .060
H(25C) -.2387 .6113 .0412 .060
H(26A) -.1592 .2418 -.0327 .060
H(26B) -.1449 .2409 -.1632 .060
H(26C) -.2403 .2655 -.1127 .060
H(27A) -.1499 .4423 -.2091 .060
H(27B) -.2348 .3867 -.2190 .060
H(27C) -.1394 .3621 -.2695 .060
H(28) -.1194 .4894 .1852 .060
H(30A) .1050 .1241 -.3320 .060
H(30B) .0116 .1612 -.3703 .060
H(30C) .0194 .1220 -.2519 .060
H(31A) .0393 .4095 -.5242 .060
H(31B) .1042 .4580 -.4460 .060
H(31C) -.0018 .4753 -.4485 .060

loop_
_geom_angle_atom_site_label_1
_geom_angle_atom_site_label_2
_geom_angle_atom_site_label_3
_geom_angle
_geom_angle_publ_flag
C(16) O(3) C(17) 122.0(5) yes
C(3) O(5) C(24) 117.7(6) yes
C(7) O(11) C(31) 115.6(7) yes
O(1) C(1) C(10) 125.2(6) yes
O(7) C(2) C(1) 113.0(6) yes
C(1) C(2) C(3) 110.3(6) yes
C(1) C(2) C(28) 105.5(6) yes
O(5) C(3) C(2) 107.5(6) yes
C(2) C(3) C(4) 114.4(6) yes
C(3) C(4) C(26) 108.3(6) yes
C(3) C(4) C(27) 109.6(6) yes
C(26) C(4) C(27) 107.8(6) yes
C(4) C(5) C(10) 113.8(5) yes
O(8) C(6) C(5) 111.5(5) yes
C(21) O(4) C(23) 105.5(7) yes
C(6) O(8) C(29) 115.5(6) yes
O(1) C(1) C(2) 122.1(7) yes
C(2) C(1) C(10) 112.5(6) yes
O(7) C(2) C(3) 109.2(6) yes
O(7) C(2) C(28) 104.0(6) yes
C(3) C(2) C(28) 114.7(6) yes
O(5) C(3) C(4) 111.2(6) yes
C(3) C(4) C(5) 105.8(6) yes
C(5) C(4) C(26) 113.9(6) yes
C(5) C(4) C(27) 111.3(6) yes
C(4) C(5) C(6) 115.3(6) yes
C(6) C(5) C(10) 112.0(5) yes
O(8) C(6) C(7) 111.8(6) yes
C(5) C(6) C(7) 114.3(6) yes
O(10) C(7) C(6) 120.7(8) yes
C(9) C(8) C(14) 114.8(6) yes
C(14) C(8) C(28) 122.7(6) yes
C(8) C(9) C(11) 111.2(5) yes
C(1) C(10) C(5) 108.3(5) yes
C(5) C(10) C(9) 110.2(5) yes
C(5) C(10) C(19) 115.2(6) yes
C(9) C(11) C(12) 112.3(6) yes
C(12) C(13) C(14) 109.1(5) yes
C(14) C(13) C(17) 105.7(5) yes
C(14) C(13) C(18) 110.7(6) yes
C(8) C(14) C(13) 113.5(5) yes
C(13) C(14) C(15) 110.0(5) yes
O(2) C(16) O(3) 117.4(7) yes
O(3) C(16) C(15) 117.8(6) yes
O(3) C(17) C(20) 105.2(5) yes
C(17) C(20) C(21) 124.3(6) yes
C(21) C(20) C(22) 105.5(7) yes
C(20) C(22) C(23) 106.5(8) yes
O(5) C(24) O(6) 123.1(8) yes
O(6) C(24) C(25) 125.9(9) yes
O(8) C(29) O(9) 123.1(7) yes
O(9) C(29) C(30) 125.5(8) yes
O(10) C(7) O(11) 126.9(8) yes
O(11) C(7) C(6) 112.3(7) yes
C(9) C(8) C(28) 122.3(6) yes
C(8) C(9) C(10) 112.5(5) yes
C(10) C(9) C(11) 113.0(6) yes
C(1) C(10) C(9) 102.8(5) yes
C(1) C(10) C(19) 109.1(5) yes
C(9) C(10) C(19) 110.5(5) yes
C(11) C(12) C(13) 114.7(5) yes
C(12) C(13) C(17) 110.4(5) yes
C(12) C(13) C(18) 109.0(5) yes
C(17) C(13) C(18) 111.9(5) yes
C(8) C(14) C(15) 114.5(6) yes
C(14) C(15) C(16) 114.1(6) yes
O(2) C(16) C(15) 124.7(7) yes
O(3) C(17) C(13) 113.8(5) yes
C(13) C(17) C(20) 115.2(6) yes
C(17) C(20) C(22) 130.2(7) yes
O(4) C(21) C(20) 111.4(7) yes
O(4) C(23) C(22) 111.1(8) yes
O(5) C(24) C(25) 110.9(7) yes
C(2) C(28) C(8) 124.7(6) yes
O(8) C(29) C(30) 111.4(7) yes

loop_
_geom_bond_atom_site_label_1
_geom_bond_atom_site_label_2
_geom_bond_distance
_geom_bond_publ_flag
O(1) C(1) 1.207(9) yes
O(3) C(16) 1.367(9) yes
O(4) C(21) 1.351(10) yes
O(5) C(3) 1.442(8) yes
O(6) C(24) 1.187(11) yes
O(8) C(6) 1.420(8) yes
O(9) C(29) 1.178(10) yes
O(11) C(7) 1.316(11) yes
C(1) C(2) 1.502(10) yes
C(2) C(3) 1.540(12) yes
C(3) C(4) 1.543(11) yes
C(4) C(26) 1.522(10) yes
C(5) C(6) 1.545(9) yes
C(6) C(7) 1.536(11) yes
C(8) C(14) 1.521(9) yes
C(9) C(10) 1.569(9) yes
C(10) C(19) 1.533(9) yes
C(12) C(13) 1.520(9) yes
C(13) C(17) 1.538(9) yes
C(14) C(15) 1.517(9) yes
C(17) C(20) 1.502(10) yes
C(20) C(22) 1.396(11) yes
C(24) C(25) 1.481(12) yes
O(2) C(16) 1.191(10) yes
O(3) C(17) 1.470(8) yes
O(4) C(23) 1.333(11) yes
O(5) C(24) 1.347(10) yes
O(7) C(2) 1.427(10) yes
O(8) C(29) 1.372(10) yes
O(10) C(7) 1.210(10) yes
O(11) C(31) 1.443(11) yes
C(1) C(10) 1.521(10) yes
C(2) C(28) 1.509(10) yes
C(4) C(5) 1.583(9) yes
C(4) C(27) 1.527(11) yes
C(5) C(10) 1.571(9) yes
C(8) C(9) 1.519(9) yes
C(8) C(28) 1.326(10) yes
C(9) C(11) 1.528(9) yes
C(11) C(12) 1.523(9) yes
C(13) C(14) 1.532(9) yes
C(13) C(18) 1.527(10) yes
C(15) C(16) 1.503(10) yes
C(20) C(21) 1.341(11) yes
C(22) C(23) 1.346(13) yes
C(29) C(30) 1.472(12) yes
